data_9005532
loop_
_publ_author_name
'Rakic, S.'
'Kahlenberg, V.'

_publ_section_title
;
 The crystal structure of a mixed alkali phyllosilicate with
 composition Na1.55K0.45Si2O5
;
_journal_name_full 'European Journal of Mineralogy'
_journal_page_first 1215
_journal_page_last 1221
_journal_paper_doi 10.1127/0935-1221/2001/0013-1215
_journal_volume 13
_journal_year 2001
_chemical_formula_structural Na1.55K.45Si2O5
_chemical_formula_sum 'K0.45 Na1.55 O5 Si2'
_space_group_IT_number 14
_symmetry_space_group_name_Hall '-P 2ybc'
_symmetry_space_group_name_H-M 'P 1 21/c 1'
_cell_angle_alpha 90
_cell_angle_beta 90.31
_cell_angle_gamma 90
_cell_formula_units_Z 4
_cell_length_a 4.845
_cell_length_b 8.647
_cell_length_c 11.992
_cell_volume 502.394
_database_code_amcsd 0006920
_exptl_crystal_density_diffrn 2.504
_cod_original_formula_sum 'Na1.55 K.45 Si2 O5'
_cod_database_code 9005532
_amcsd_formula_title Na1.55K.45Si2O5

loop_
_space_group_symop_operation_xyz
x,y,z
x,1/2-y,1/2+z
-x,1/2+y,1/2-z
-x,-y,-z

loop_
_atom_site_aniso_label
_atom_site_aniso_U_11
_atom_site_aniso_U_22
_atom_site_aniso_U_33
_atom_site_aniso_U_12
_atom_site_aniso_U_13
_atom_site_aniso_U_23
NaM1 0.01900 0.02300 0.02600 0.00000 -0.00400 -0.00100
KM1 0.01900 0.02300 0.02600 0.00000 -0.00400 -0.00100
NaM2 0.01500 0.03100 0.02500 -0.00300 0.00200 -0.00500
Si1 0.01300 0.01900 0.01700 -0.00100 0.00100 0.00100
Si2 0.01100 0.01700 0.01600 0.00100 0.00300 0.00100
O1 0.02200 0.04600 0.02600 0.00800 -0.00300 -0.00200
O2 0.01800 0.02600 0.02500 -0.00300 0.00600 0.00600
O3 0.02400 0.03000 0.02100 0.01500 0.00000 0.00000
O4 0.02800 0.02200 0.03100 -0.00400 -0.00100 -0.00300
O5 0.02600 0.03100 0.02200 -0.00200 -0.00200 -0.00300

loop_
_atom_site_label
_atom_site_fract_x
_atom_site_fract_y
_atom_site_fract_z
_atom_site_occupancy
_atom_site_U_iso_or_equiv
_atom_site_type_symbol
_atom_site_attached_hydrogens
NaM1 0.74740 0.85940 -0.53690 0.55000 0.02270 Na 0
KM1 0.74740 0.85940 -0.53690 0.45000 0.02270 K 0
NaM2 0.75310 0.39910 -0.44860 1.00000 0.02370 Na 0
Si1 0.80160 0.32550 -0.17480 1.00000 0.01630 Si 0
Si2 0.29760 0.47580 -0.28400 1.00000 0.01470 Si 0
O1 0.24080 0.42210 -0.40890 1.00000 0.03130 O 0
O2 0.73130 0.33050 -0.04610 1.00000 0.02300 O 0
O3 0.23810 0.65950 -0.26140 1.00000 0.02500 O 0
O4 0.62510 0.45030 -0.25030 1.00000 0.02700 O 0
O5 0.12270 0.37890 -0.18950 1.00000 0.02630 O 0

loop_
_cod_changelog_entry_id
_cod_changelog_entry_author
_cod_changelog_entry_date
_cod_changelog_entry_text
1
;cod-tools version 3.8.0
Id: cif_guess_AMCSD_atom_types 9581 2023-05-17 12:35:41Z saulius
;
2023-05-23T09:19:22+03:00
;Derived atom types and hydrogen counts
from atom names that follow the AMCSD naming convention
(Wat == water, O-H == hydroxyl).
;

loop_
_cod_related_entry_id
_cod_related_entry_database
_cod_related_entry_code
1 AMCSD 0006920
